data_7231350
loop_
_publ_author_name
'Vinueza, Nelson R.'
'Jankiewicz, Bart\/lomiej J'
'Gallardo, Vanessa A.'
'Nash, John J.'
'Kentt\"amaa, Hilkka I'

_publ_section_title
;
 Effects of hydrogen bonding on the gas-phase reactivity of
 didehydroisoquinolinium cation isomers.
;
_journal_issue 33
_journal_name_full 'Physical chemistry chemical physics : PCCP'
_journal_page_first 21567
_journal_page_last 21572
_journal_paper_doi 10.1039/c8cp03350a
_journal_volume 20
_journal_year 2018
_chemical_formula_sum 'C9 H5 I N2 O2'
_chemical_formula_weight 300.05
_chemical_name_systematic 1-Iodo-5-nitroisoquinoline
_space_group_crystal_system triclinic
_space_group_IT_number 2
_space_group_name_Hall '-P 1'
_space_group_name_H-M_alt 'P -1'
_symmetry_space_group_name_Hall '-P 1'
_symmetry_space_group_name_H-M 'P -1'
_atom_sites_solution_hydrogens geom
_atom_sites_solution_primary patt
_atom_sites_solution_secondary difmap
_audit_creation_method SHELXL-2017/1
_audit_update_record
;
2018-05-21 deposited with the CCDC.
2018-08-10 downloaded from the CCDC.
;
_cell_angle_alpha 81.120(6)
_cell_angle_beta 65.955(12)
_cell_angle_gamma 73.612(11)
_cell_formula_units_Z 2
_cell_length_a 7.6101(13)
_cell_length_b 8.0298(7)
_cell_length_c 8.5371(9)
_cell_measurement_reflns_used 1700
_cell_measurement_temperature 150(2)
_cell_measurement_theta_max 71
_cell_measurement_theta_min 5
_cell_volume 456.60(11)
_computing_cell_refinement 'DENZO/SCALEPACK (Otwinowski & Minor, 1996)'
_computing_data_collection 'CrystalClear (Rigaku, 2001)'
_computing_data_reduction 'DENZO/SCALEPACK (Otwinowski & Minor, 1996)'
_computing_structure_refinement
;  
SHELXL-2017/1 (Sheldrick, 2017), 
SHELXLE Rev816 (H\"ubschle et al., 2011)
;
_computing_structure_solution 'PATTY (DIRDIF, Beurskins, 2008)'
_diffrn_ambient_temperature 150(2)
_diffrn_measured_fraction_theta_full 0.949
_diffrn_measured_fraction_theta_max 0.933
_diffrn_measurement_device_type 'Rigaku Rapid II curved image plate diffractometer'
_diffrn_measurement_method 'omega scans'
_diffrn_radiation_monochromator 'laterally graded multilayer (Goebel) mirror'
_diffrn_radiation_type CuK\a
_diffrn_radiation_wavelength 1.54178
_diffrn_reflns_av_R_equivalents 0.0710
_diffrn_reflns_av_unetI/netI 0.0235
_diffrn_reflns_Laue_measured_fraction_full 0.949
_diffrn_reflns_Laue_measured_fraction_max 0.933
_diffrn_reflns_limit_h_max 0
_diffrn_reflns_limit_h_min -9
_diffrn_reflns_limit_k_max 9
_diffrn_reflns_limit_k_min -9
_diffrn_reflns_limit_l_max 9
_diffrn_reflns_limit_l_min -10
_diffrn_reflns_number 1677
_diffrn_reflns_point_group_measured_fraction_full 0.949
_diffrn_reflns_point_group_measured_fraction_max 0.933
_diffrn_reflns_theta_full 67.679
_diffrn_reflns_theta_max 71.955
_diffrn_reflns_theta_min 5.680
_diffrn_source 'microfocus X-ray tube'
_exptl_absorpt_coefficient_mu 27.362
_exptl_absorpt_correction_T_max 0.648
_exptl_absorpt_correction_T_min 0.201
_exptl_absorpt_correction_type multi-scan
_exptl_absorpt_process_details 'SCALEPACK (Otwinowski & Minor, 1997)'
_exptl_crystal_colour colourless
_exptl_crystal_density_diffrn 2.182
_exptl_crystal_description plate
_exptl_crystal_F_000 284
_exptl_crystal_size_max 0.220
_exptl_crystal_size_mid 0.160
_exptl_crystal_size_min 0.100
_refine_diff_density_max 0.909
_refine_diff_density_min -1.455
_refine_diff_density_rms 0.127
_refine_ls_extinction_method none
_refine_ls_goodness_of_fit_ref 1.041
_refine_ls_hydrogen_treatment constr
_refine_ls_matrix_type full
_refine_ls_number_parameters 127
_refine_ls_number_reflns 1677
_refine_ls_number_restraints 0
_refine_ls_restrained_S_all 1.041
_refine_ls_R_factor_all 0.0365
_refine_ls_R_factor_gt 0.0364
_refine_ls_shift/su_max 0.000
_refine_ls_shift/su_mean 0.000
_refine_ls_structure_factor_coef Fsqd
_refine_ls_weighting_details 'w=1/[\s^2^(Fo^2^)+(0.0653P)^2^+0.9916P] where P=(Fo^2^+2Fc^2^)/3'
_refine_ls_weighting_scheme calc
_refine_ls_wR_factor_gt 0.0972
_refine_ls_wR_factor_ref 0.0973
_reflns_Friedel_coverage 0.000
_reflns_number_gt 1666
_reflns_number_total 1677
_reflns_threshold_expression 'I > 2\s(I)'
_cod_data_source_file c8cp03350a2.cif
_cod_data_source_block nrv15
_cod_depositor_comments 'Adding full bibliography for 7231350.cif.'
_cod_database_code 7231350
_shelx_shelxl_version_number 2017/1
_shelx_space_group_comment
;
The symmetry employed for this shelxl refinement is uniquely defined
by the following loop, which should always be used as a source of
symmetry information in preference to the above space-group names.
They are only intended as comments.
;
_shelx_estimated_absorpt_t_min 0.065
_shelx_estimated_absorpt_t_max 0.171

loop_
_space_group_symop_operation_xyz
'x, y, z'
'-x, -y, -z'

loop_
_atom_site_label
_atom_site_type_symbol
_atom_site_fract_x
_atom_site_fract_y
_atom_site_fract_z
_atom_site_U_iso_or_equiv
_atom_site_adp_type
_atom_site_occupancy
_atom_site_site_symmetry_order
_atom_site_calc_flag
_atom_site_refinement_flags_posn
_atom_site_refinement_flags_adp
I1 I 0.22352(5) 0.33757(4) 0.16772(3) 0.04524(17) Uani 1 1 d . .
O1 O 0.3724(8) -0.4184(6) 0.7244(6) 0.0618(12) Uani 1 1 d . .
O2 O 0.1902(7) -0.2944(6) 0.9636(5) 0.0565(11) Uani 1 1 d . .
N1 N 0.2735(6) -0.2885(6) 0.8059(5) 0.0365(8) Uani 1 1 d . .
N2 N 0.2664(6) -0.0353(6) 0.2096(5) 0.0378(9) Uani 1 1 d . .
C1 C 0.2470(7) 0.0913(6) 0.2985(5) 0.0314(9) Uani 1 1 d . .
C3 C 0.2830(8) -0.1967(7) 0.2836(6) 0.0404(11) Uani 1 1 d . .
H3 H 0.296716 -0.289368 0.219206 0.048 Uiso 1 1 calc R U
C4 C 0.2814(7) -0.2355(6) 0.4465(6) 0.0351(9) Uani 1 1 d . .
H4 H 0.293574 -0.351909 0.492177 0.042 Uiso 1 1 calc R U
C5 C 0.2613(6) -0.1002(6) 0.5457(5) 0.0269(8) Uani 1 1 d . .
C6 C 0.2550(6) -0.1177(6) 0.7163(5) 0.0300(9) Uani 1 1 d . .
C7 C 0.2331(7) 0.0194(7) 0.8046(5) 0.0362(10) Uani 1 1 d . .
H7 H 0.226672 0.001868 0.919298 0.043 Uiso 1 1 calc R U
C8 C 0.2203(7) 0.1857(6) 0.7259(6) 0.0378(10) Uani 1 1 d . .
H8 H 0.208409 0.281037 0.786015 0.045 Uiso 1 1 calc R U
C9 C 0.2247(7) 0.2120(6) 0.5612(5) 0.0345(9) Uani 1 1 d . .
H9 H 0.215190 0.325751 0.508732 0.041 Uiso 1 1 calc R U
C10 C 0.2433(6) 0.0712(6) 0.4693(5) 0.0280(8) Uani 1 1 d . .

loop_
_atom_site_aniso_label
_atom_site_aniso_U_11
_atom_site_aniso_U_22
_atom_site_aniso_U_33
_atom_site_aniso_U_23
_atom_site_aniso_U_13
_atom_site_aniso_U_12
I1 0.0692(3) 0.0397(2) 0.0331(2) 0.00892(14) -0.02505(17) -0.02014(18)
O1 0.092(3) 0.039(2) 0.043(2) -0.0044(17) -0.027(2) 0.004(2)
O2 0.084(3) 0.055(2) 0.0242(17) 0.0091(16) -0.0132(17) -0.024(2)
N1 0.049(2) 0.036(2) 0.0237(18) 0.0039(15) -0.0159(16) -0.0102(17)
N2 0.056(2) 0.040(2) 0.0209(17) -0.0028(15) -0.0159(16) -0.0141(18)
C1 0.043(2) 0.032(2) 0.0197(18) 0.0022(15) -0.0122(16) -0.0120(18)
C3 0.059(3) 0.040(3) 0.024(2) -0.0109(19) -0.0138(19) -0.014(2)
C4 0.049(2) 0.030(2) 0.026(2) -0.0014(17) -0.0140(18) -0.0101(19)
C5 0.0298(19) 0.030(2) 0.0194(18) -0.0011(15) -0.0082(14) -0.0065(17)
C6 0.036(2) 0.034(2) 0.0164(17) 0.0003(15) -0.0076(15) -0.0079(18)
C7 0.042(2) 0.048(3) 0.0167(18) -0.0083(18) -0.0073(16) -0.011(2)
C8 0.052(3) 0.036(2) 0.024(2) -0.0100(18) -0.0111(18) -0.011(2)
C9 0.048(2) 0.031(2) 0.023(2) -0.0050(16) -0.0092(17) -0.0116(19)
C10 0.036(2) 0.030(2) 0.0169(17) -0.0009(15) -0.0083(15) -0.0099(17)

loop_
_atom_type_symbol
_atom_type_description
_atom_type_scat_dispersion_real
_atom_type_scat_dispersion_imag
_atom_type_scat_source
C C 0.0181 0.0091 'International Tables Vol C Tables 4.2.6.8 and 6.1.1.4'
H H 0.0000 0.0000 'International Tables Vol C Tables 4.2.6.8 and 6.1.1.4'
N N 0.0311 0.0180 'International Tables Vol C Tables 4.2.6.8 and 6.1.1.4'
O O 0.0492 0.0322 'International Tables Vol C Tables 4.2.6.8 and 6.1.1.4'
I I -0.3257 6.8362 'International Tables Vol C Tables 4.2.6.8 and 6.1.1.4'

loop_
_geom_angle_atom_site_label_1
_geom_angle_atom_site_label_2
_geom_angle_atom_site_label_3
_geom_angle
O1 N1 O2 122.4(5)
O1 N1 C6 119.9(4)
O2 N1 C6 117.7(4)
C1 N2 C3 117.8(4)
N2 C1 C10 124.6(4)
N2 C1 I1 114.1(3)
C10 C1 I1 121.3(3)
N2 C3 C4 124.0(4)
N2 C3 H3 118.0
C4 C3 H3 118.0
C3 C4 C5 119.3(4)
C3 C4 H4 120.3
C5 C4 H4 120.3
C4 C5 C6 126.5(4)
C4 C5 C10 117.3(4)
C6 C5 C10 116.2(4)
C7 C6 C5 123.1(4)
C7 C6 N1 116.4(4)
C5 C6 N1 120.5(4)
C6 C7 C8 119.7(4)
C6 C7 H7 120.2
C8 C7 H7 120.2
C9 C8 C7 120.2(4)
C9 C8 H8 119.9
C7 C8 H8 119.9
C8 C9 C10 120.7(4)
C8 C9 H9 119.7
C10 C9 H9 119.7
C9 C10 C5 120.1(4)
C9 C10 C1 123.0(4)
C5 C10 C1 116.9(4)

loop_
_geom_bond_atom_site_label_1
_geom_bond_atom_site_label_2
_geom_bond_distance
I1 C1 2.114(5)
O1 N1 1.222(6)
O2 N1 1.233(5)
N1 C6 1.463(6)
N2 C1 1.302(6)
N2 C3 1.347(7)
C1 C10 1.431(6)
C3 C4 1.373(6)
C3 H3 0.9500
C4 C5 1.416(6)
C4 H4 0.9500
C5 C6 1.424(6)
C5 C10 1.424(6)
C6 C7 1.364(6)
C7 C8 1.395(7)
C7 H7 0.9500
C8 C9 1.376(6)
C8 H8 0.9500
C9 C10 1.417(6)
C9 H9 0.9500

loop_
_geom_torsion_atom_site_label_1
_geom_torsion_atom_site_label_2
_geom_torsion_atom_site_label_3
_geom_torsion_atom_site_label_4
_geom_torsion
C3 N2 C1 C10 0.4(7)
C3 N2 C1 I1 179.8(3)
C1 N2 C3 C4 -0.2(7)
N2 C3 C4 C5 0.0(8)
C3 C4 C5 C6 179.4(4)
C3 C4 C5 C10 0.1(6)
C4 C5 C6 C7 -179.3(4)
C10 C5 C6 C7 0.0(6)
C4 C5 C6 N1 1.2(7)
C10 C5 C6 N1 -179.6(4)
O1 N1 C6 C7 -148.9(5)
O2 N1 C6 C7 29.7(6)
O1 N1 C6 C5 30.7(7)
O2 N1 C6 C5 -150.8(4)
C5 C6 C7 C8 -1.4(7)
N1 C6 C7 C8 178.2(4)
C6 C7 C8 C9 1.6(7)
C7 C8 C9 C10 -0.3(7)
C8 C9 C10 C5 -1.2(7)
C8 C9 C10 C1 179.5(4)
C4 C5 C10 C9 -179.4(4)
C6 C5 C10 C9 1.3(6)
C4 C5 C10 C1 0.0(6)
C6 C5 C10 C1 -179.3(4)
N2 C1 C10 C9 179.1(4)
I1 C1 C10 C9 -0.3(6)
N2 C1 C10 C5 -0.3(7)
I1 C1 C10 C5 -179.6(3)
